data_7057601
loop_
_publ_author_name
'Chakraborty, Tonmoy'
'Dasgupta, Sanchari'
'Zangrando, Ennio'
'Das, Debasis'

_publ_section_title
;
 Portraying the role of halo ligands and the auxiliary part of ligands of
 mononuclear manganese(iii)-Schiff base complexes in catalyzing
 phospho--ester bond hydrolysis
;
_journal_issue 18
_journal_name_full 'New Journal of Chemistry'
_journal_page_first 14933
_journal_paper_doi 10.1039/C8NJ02634C
_journal_volume 42
_journal_year 2018
_chemical_formula_moiety 'C26 H38 Mn N4 O6, Br'
_chemical_formula_sum 'C26 H38 Br Mn N4 O6'
_chemical_formula_weight 637.45
_space_group_crystal_system monoclinic
_space_group_IT_number 15
_space_group_name_Hall '-I 2ya'
_space_group_name_H-M_alt 'I 1 2/a 1'
_symmetry_space_group_name_Hall '-I 2ya'
_symmetry_space_group_name_H-M 'I 1 2/a 1'
_atom_sites_solution_hydrogens mixed
_audit_creation_method SHELXL-2014/7
_audit_update_record
;
2018-07-24 deposited with the CCDC.
2018-07-27 downloaded from the CCDC.
;
_cell_angle_alpha 90
_cell_angle_beta 100.353(2)
_cell_angle_gamma 90
_cell_formula_units_Z 4
_cell_length_a 18.0383(6)
_cell_length_b 6.8439(2)
_cell_length_c 23.7518(8)
_cell_measurement_reflns_used 2313
_cell_measurement_temperature 293(2)
_cell_measurement_theta_max 24.10
_cell_measurement_theta_min 2.77
_cell_volume 2884.48(16)
_computing_cell_refinement 'BRUKER SMART'
_computing_data_collection 'BRUKER SMART'
_computing_data_reduction 'BRUKER SAINT'
_computing_molecular_graphics 'Ortep3 for Windows (Farrugia,1997)'
_computing_publication_material 'Wingx 2013.3 (Farrugia, 1999)'
_computing_structure_refinement 'SHELXL-2014/7 (Sheldrick, 2014)'
_computing_structure_solution 'SHELX97 (Sheldrick, 2008)'
_diffrn_ambient_temperature 293(2)
_diffrn_measured_fraction_theta_full 1.000
_diffrn_measured_fraction_theta_max 1.000
_diffrn_measurement_device_type 'BRUKER SMART APEX CCD DIFFRACTOMETER'
_diffrn_measurement_method 'OMEGA-PHI SCAN'
_diffrn_radiation_monochromator graphite
_diffrn_radiation_source 'fine-focus sealed tube'
_diffrn_radiation_type MoK\a
_diffrn_radiation_wavelength 0.71073
_diffrn_reflns_av_R_equivalents 0.0237
_diffrn_reflns_av_unetI/netI 0.0103
_diffrn_reflns_Laue_measured_fraction_full 1.000
_diffrn_reflns_Laue_measured_fraction_max 1.000
_diffrn_reflns_limit_h_max 21
_diffrn_reflns_limit_h_min -21
_diffrn_reflns_limit_k_max 8
_diffrn_reflns_limit_k_min -8
_diffrn_reflns_limit_l_max 28
_diffrn_reflns_limit_l_min -28
_diffrn_reflns_number 30615
_diffrn_reflns_point_group_measured_fraction_full 1.000
_diffrn_reflns_point_group_measured_fraction_max 1.000
_diffrn_reflns_theta_full 25.055
_diffrn_reflns_theta_max 25.055
_diffrn_reflns_theta_min 2.295
_exptl_absorpt_coefficient_mu 1.888
_exptl_absorpt_correction_T_max 0.603
_exptl_absorpt_correction_T_min 0.433
_exptl_absorpt_correction_type multi-scan
_exptl_absorpt_process_details 'Bruker SADABS'
_exptl_crystal_colour brown
_exptl_crystal_density_diffrn 1.468
_exptl_crystal_description block
_exptl_crystal_F_000 1320
_exptl_crystal_size_max 0.38
_exptl_crystal_size_mid 0.33
_exptl_crystal_size_min 0.33
_refine_diff_density_max 0.314
_refine_diff_density_min -0.455
_refine_diff_density_rms 0.043
_refine_ls_extinction_method none
_refine_ls_goodness_of_fit_ref 1.036
_refine_ls_hydrogen_treatment mixed
_refine_ls_matrix_type full
_refine_ls_number_parameters 180
_refine_ls_number_reflns 2556
_refine_ls_number_restraints 0
_refine_ls_restrained_S_all 1.036
_refine_ls_R_factor_all 0.0286
_refine_ls_R_factor_gt 0.0241
_refine_ls_shift/su_max 0.001
_refine_ls_shift/su_mean 0.000
_refine_ls_structure_factor_coef Fsqd
_refine_ls_weighting_details 'w=1/[\s^2^(Fo^2^)+(0.0327P)^2^+2.9605P] where P=(Fo^2^+2Fc^2^)/3'
_refine_ls_weighting_scheme calc
_refine_ls_wR_factor_gt 0.0625
_refine_ls_wR_factor_ref 0.0651
_reflns_Friedel_coverage 0.000
_reflns_number_gt 2315
_reflns_number_total 2556
_reflns_threshold_expression 'I > 2\s(I)'
_cod_data_source_file c8nj02634c2.cif
_cod_data_source_block 2
_cod_depositor_comments 'Adding full bibliography for 7057596--7057602.cif.'
_cod_database_code 7057601
_shelx_shelxl_version_number 2014/7
_shelx_space_group_comment
;
The symmetry employed for this shelxl refinement is uniquely defined
by the following loop, which should always be used as a source of
symmetry information in preference to the above space-group names.
They are only intended as comments.
;
_exptl_absorpt_special_details 'Bruker (2009). SADABS Bruker AXS Inc., Madison, Wisconsin, USA.'

loop_
_space_group_symop_operation_xyz
'x, y, z'
'-x+1/2, y, -z'
'x+1/2, y+1/2, z+1/2'
'-x+1, y+1/2, -z+1/2'
'-x, -y, -z'
'x-1/2, -y, z'
'-x+1/2, -y+1/2, -z+1/2'
'x, -y+1/2, z+1/2'

loop_
_atom_site_label
_atom_site_type_symbol
_atom_site_fract_x
_atom_site_fract_y
_atom_site_fract_z
_atom_site_U_iso_or_equiv
_atom_site_adp_type
_atom_site_occupancy
_atom_site_site_symmetry_order
_atom_site_calc_flag
_atom_site_refinement_flags_posn
_atom_site_refinement_flags_adp
_atom_site_refinement_flags_occupancy
Mn Mn 0.5000 0.0000 0.5000 0.02759(11) Uani 1 2 d S . P
O1W O 0.42255(8) -0.16991(18) 0.54295(6) 0.0351(3) Uani 1 1 d . . .
H11 H 0.3800(14) -0.197(3) 0.5231(10) 0.053 Uiso 1 1 d . U .
H12 H 0.4122(13) -0.106(4) 0.5668(10) 0.053 Uiso 1 1 d . U .
Br1 Br 0.2500 0.67066(5) 0.5000 0.05406(12) Uani 1 2 d S T P
N1 N 0.44252(8) 0.2493(2) 0.51310(6) 0.0316(3) Uani 1 1 d . . .
N2 N 0.38148(8) 0.0746(2) 0.62154(6) 0.0353(3) Uani 1 1 d . . .
O1 O 0.43634(7) -0.03833(18) 0.42924(5) 0.0385(3) Uani 1 1 d . . .
O2 O 0.36474(12) -0.1986(3) 0.70968(8) 0.0750(5) Uani 1 1 d . . .
C1 C 0.40315(9) 0.0976(3) 0.39386(8) 0.0358(4) Uani 1 1 d . . .
C2 C 0.37798(10) 0.0490(4) 0.33606(8) 0.0465(5) Uani 1 1 d . . .
H2 H 0.3832 -0.0783 0.3237 0.056 Uiso 1 1 calc R U .
C3 C 0.34572(12) 0.1884(4) 0.29790(9) 0.0609(7) Uani 1 1 d . . .
H3 H 0.3303 0.1545 0.2597 0.073 Uiso 1 1 calc R U .
C4 C 0.33564(14) 0.3781(5) 0.31493(11) 0.0682(7) Uani 1 1 d . . .
H4 H 0.3152 0.4720 0.2883 0.082 Uiso 1 1 calc R U .
C5 C 0.35604(13) 0.4255(4) 0.37129(10) 0.0584(6) Uani 1 1 d . . .
H5 H 0.3472 0.5514 0.3832 0.070 Uiso 1 1 calc R U .
C6 C 0.39036(10) 0.2877(3) 0.41190(8) 0.0402(4) Uani 1 1 d . . .
C7 C 0.40561(10) 0.3459(3) 0.47090(8) 0.0393(4) Uani 1 1 d . . .
H7 H 0.3867 0.4666 0.4795 0.047 Uiso 1 1 calc R U .
C8 C 0.44363(12) 0.3337(3) 0.57091(8) 0.0404(4) Uani 1 1 d . . .
H8A H 0.4444 0.4750 0.5682 0.049 Uiso 1 1 calc R U .
H8B H 0.4895 0.2931 0.5960 0.049 Uiso 1 1 calc R U .
C9 C 0.37626(12) 0.2718(3) 0.59707(9) 0.0457(5) Uani 1 1 d . . .
H9A H 0.3703 0.3642 0.6269 0.055 Uiso 1 1 calc R U .
H9B H 0.3313 0.2793 0.5678 0.055 Uiso 1 1 calc R U .
C10 C 0.30716(12) 0.0091(3) 0.63163(10) 0.0506(5) Uani 1 1 d . . .
H10A H 0.2718 0.0072 0.5957 0.061 Uiso 1 1 calc R U .
H10B H 0.2885 0.1002 0.6571 0.061 Uiso 1 1 calc R U .
C11 C 0.31242(15) -0.1902(4) 0.65757(11) 0.0639(7) Uani 1 1 d . . .
H11A H 0.2631 -0.2289 0.6645 0.077 Uiso 1 1 calc R U .
H11B H 0.3274 -0.2824 0.6307 0.077 Uiso 1 1 calc R U .
C12 C 0.43650(16) -0.1366(4) 0.70044(12) 0.0740(8) Uani 1 1 d . . .
H12A H 0.4545 -0.2264 0.6743 0.089 Uiso 1 1 calc R U .
H12B H 0.4718 -0.1396 0.7364 0.089 Uiso 1 1 calc R U .
C13 C 0.43389(12) 0.0675(4) 0.67590(9) 0.0502(5) Uani 1 1 d . . .
H13A H 0.4180 0.1589 0.7026 0.060 Uiso 1 1 calc R U .
H13B H 0.4838 0.1054 0.6701 0.060 Uiso 1 1 calc R U .

loop_
_atom_site_aniso_label
_atom_site_aniso_U_11
_atom_site_aniso_U_22
_atom_site_aniso_U_33
_atom_site_aniso_U_23
_atom_site_aniso_U_13
_atom_site_aniso_U_12
Mn 0.0286(2) 0.02270(18) 0.03127(19) -0.00074(14) 0.00472(14) 0.00420(14)
O1W 0.0351(7) 0.0298(7) 0.0429(8) -0.0049(5) 0.0137(6) -0.0003(5)
Br1 0.03337(16) 0.0622(2) 0.0640(2) 0.000 0.00163(13) 0.000
N1 0.0329(7) 0.0232(7) 0.0405(8) 0.0006(6) 0.0112(6) 0.0025(6)
N2 0.0341(8) 0.0363(8) 0.0373(8) -0.0030(7) 0.0113(6) 0.0044(7)
O1 0.0395(7) 0.0351(7) 0.0380(7) -0.0029(5) -0.0009(5) 0.0052(6)
O2 0.0918(14) 0.0762(12) 0.0636(11) 0.0171(9) 0.0320(10) -0.0098(10)
C1 0.0224(8) 0.0475(11) 0.0381(9) 0.0065(8) 0.0066(7) 0.0016(8)
C2 0.0293(10) 0.0709(14) 0.0393(10) 0.0005(10) 0.0060(8) -0.0014(9)
C3 0.0390(12) 0.104(2) 0.0383(11) 0.0157(12) 0.0041(9) -0.0016(12)
C4 0.0575(15) 0.087(2) 0.0576(15) 0.0365(14) 0.0041(11) 0.0116(14)
C5 0.0542(13) 0.0566(14) 0.0634(15) 0.0230(12) 0.0081(11) 0.0147(11)
C6 0.0323(10) 0.0440(11) 0.0443(11) 0.0112(9) 0.0070(8) 0.0075(8)
C7 0.0367(10) 0.0295(9) 0.0531(11) 0.0051(8) 0.0123(9) 0.0086(8)
C8 0.0541(12) 0.0249(9) 0.0445(11) -0.0038(8) 0.0147(9) 0.0039(8)
C9 0.0503(12) 0.0403(11) 0.0510(12) -0.0011(9) 0.0208(10) 0.0161(9)
C10 0.0388(11) 0.0571(13) 0.0597(13) -0.0112(11) 0.0186(10) -0.0021(10)
C11 0.0686(16) 0.0587(15) 0.0706(16) -0.0051(12) 0.0294(13) -0.0167(12)
C12 0.0703(17) 0.0856(19) 0.0648(16) 0.0321(14) 0.0088(13) 0.0093(15)
C13 0.0445(12) 0.0648(14) 0.0414(11) -0.0006(10) 0.0081(9) -0.0047(10)

loop_
_atom_type_symbol
_atom_type_description
_atom_type_scat_dispersion_real
_atom_type_scat_dispersion_imag
_atom_type_scat_source
C C 0.0033 0.0016 'International Tables Vol C Tables 4.2.6.8 and 6.1.1.4'
H H 0.0000 0.0000 'International Tables Vol C Tables 4.2.6.8 and 6.1.1.4'
N N 0.0061 0.0033 'International Tables Vol C Tables 4.2.6.8 and 6.1.1.4'
O O 0.0106 0.0060 'International Tables Vol C Tables 4.2.6.8 and 6.1.1.4'
Mn Mn 0.3368 0.7283 'International Tables Vol C Tables 4.2.6.8 and 6.1.1.4'
Br Br -0.2901 2.4595 'International Tables Vol C Tables 4.2.6.8 and 6.1.1.4'

loop_
_geom_angle_atom_site_label_1
_geom_angle_atom_site_label_2
_geom_angle_atom_site_label_3
_geom_angle
_geom_angle_site_symmetry_1
_geom_angle_site_symmetry_3
O1 Mn O1 180.0 5_656 .
O1 Mn N1 89.57(6) 5_656 .
O1 Mn N1 90.43(6) . .
O1 Mn N1 90.43(6) 5_656 5_656
O1 Mn N1 89.57(6) . 5_656
N1 Mn N1 180.00(4) . 5_656
O1 Mn O1W 90.23(6) 5_656 5_656
O1 Mn O1W 89.77(6) . 5_656
N1 Mn O1W 90.64(5) . 5_656
N1 Mn O1W 89.36(5) 5_656 5_656
O1 Mn O1W 89.77(6) 5_656 .
O1 Mn O1W 90.23(6) . .
N1 Mn O1W 89.36(5) . .
N1 Mn O1W 90.64(5) 5_656 .
O1W Mn O1W 180.0 5_656 .
Mn O1W H11 116.4(16) . .
Mn O1W H12 107.6(18) . .
H11 O1W H12 103(2) . .
C7 N1 C8 116.14(15) . .
C7 N1 Mn 121.09(12) . .
C8 N1 Mn 122.72(11) . .
C13 N2 C9 111.52(16) . .
C13 N2 C10 108.06(15) . .
C9 N2 C10 110.43(15) . .
C1 O1 Mn 127.24(12) . .
C11 O2 C12 109.65(18) . .
O1 C1 C6 122.64(17) . .
O1 C1 C2 118.92(18) . .
C6 C1 C2 118.42(18) . .
C3 C2 C1 120.3(2) . .
C3 C2 H2 119.8 . .
C1 C2 H2 119.8 . .
C2 C3 C4 121.5(2) . .
C2 C3 H3 119.2 . .
C4 C3 H3 119.2 . .
C5 C4 C3 119.0(2) . .
C5 C4 H4 120.5 . .
C3 C4 H4 120.5 . .
C4 C5 C6 121.4(2) . .
C4 C5 H5 119.3 . .
C6 C5 H5 119.3 . .
C1 C6 C5 119.2(2) . .
C1 C6 C7 122.86(17) . .
C5 C6 C7 117.8(2) . .
N1 C7 C6 126.98(17) . .
N1 C7 H7 116.5 . .
C6 C7 H7 116.5 . .
N1 C8 C9 112.97(16) . .
N1 C8 H8A 109.0 . .
C9 C8 H8A 109.0 . .
N1 C8 H8B 109.0 . .
C9 C8 H8B 109.0 . .
H8A C8 H8B 107.8 . .
N2 C9 C8 114.77(15) . .
N2 C9 H9A 108.6 . .
C8 C9 H9A 108.6 . .
N2 C9 H9B 108.6 . .
C8 C9 H9B 108.6 . .
H9A C9 H9B 107.6 . .
N2 C10 C11 110.66(19) . .
N2 C10 H10A 109.5 . .
C11 C10 H10A 109.5 . .
N2 C10 H10B 109.5 . .
C11 C10 H10B 109.5 . .
H10A C10 H10B 108.1 . .
O2 C11 C10 112.4(2) . .
O2 C11 H11A 109.1 . .
C10 C11 H11A 109.1 . .
O2 C11 H11B 109.1 . .
C10 C11 H11B 109.1 . .
H11A C11 H11B 107.9 . .
O2 C12 C13 111.8(2) . .
O2 C12 H12A 109.3 . .
C13 C12 H12A 109.3 . .
O2 C12 H12B 109.3 . .
C13 C12 H12B 109.3 . .
H12A C12 H12B 107.9 . .
N2 C13 C12 110.0(2) . .
N2 C13 H13A 109.7 . .
C12 C13 H13A 109.7 . .
N2 C13 H13B 109.7 . .
C12 C13 H13B 109.7 . .
H13A C13 H13B 108.2 . .

loop_
_geom_bond_atom_site_label_1
_geom_bond_atom_site_label_2
_geom_bond_distance
_geom_bond_site_symmetry_2
Mn O1 1.8757(12) 5_656
Mn O1 1.8757(12) .
Mn N1 2.0490(14) .
Mn N1 2.0490(14) 5_656
Mn O1W 2.2037(13) 5_656
Mn O1W 2.2038(13) .
O1W H11 0.85(3) .
O1W H12 0.76(2) .
N1 C7 1.283(2) .
N1 C8 1.486(2) .
N2 C13 1.458(2) .
N2 C9 1.466(3) .
N2 C10 1.473(2) .
O1 C1 1.323(2) .
O2 C11 1.416(3) .
O2 C12 1.416(3) .
C1 C6 1.402(3) .
C1 C2 1.406(3) .
C2 C3 1.371(3) .
C2 H2 0.9300 .
C3 C4 1.381(4) .
C3 H3 0.9300 .
C4 C5 1.362(4) .
C4 H4 0.9300 .
C5 C6 1.410(3) .
C5 H5 0.9300 .
C6 C7 1.435(3) .
C7 H7 0.9300 .
C8 C9 1.521(3) .
C8 H8A 0.9700 .
C8 H8B 0.9700 .
C9 H9A 0.9700 .
C9 H9B 0.9700 .
C10 C11 1.493(3) .
C10 H10A 0.9700 .
C10 H10B 0.9700 .
C11 H11A 0.9700 .
C11 H11B 0.9700 .
C12 C13 1.511(3) .
C12 H12A 0.9700 .
C12 H12B 0.9700 .
C13 H13A 0.9700 .
C13 H13B 0.9700 .

loop_
_geom_torsion_atom_site_label_1
_geom_torsion_atom_site_label_2
_geom_torsion_atom_site_label_3
_geom_torsion_atom_site_label_4
_geom_torsion
_geom_torsion_site_symmetry_1
N1 Mn O1 C1 31.69(14) .
N1 Mn O1 C1 -148.31(14) 5_656
O1W Mn O1 C1 -58.95(14) 5_656
O1W Mn O1 C1 121.05(14) .
Mn O1 C1 C6 -21.9(2) .
Mn O1 C1 C2 159.66(13) .
O1 C1 C2 C3 -177.73(17) .
C6 C1 C2 C3 3.7(3) .
C1 C2 C3 C4 -1.3(3) .
C2 C3 C4 C5 -2.2(4) .
C3 C4 C5 C6 3.0(4) .
O1 C1 C6 C5 178.67(18) .
C2 C1 C6 C5 -2.9(3) .
O1 C1 C6 C7 -6.0(3) .
C2 C1 C6 C7 172.43(17) .
C4 C5 C6 C1 -0.5(3) .
C4 C5 C6 C7 -176.0(2) .
C8 N1 C7 C6 -174.04(18) .
Mn N1 C7 C6 8.6(3) .
C1 C6 C7 N1 11.8(3) .
C5 C6 C7 N1 -172.9(2) .
C7 N1 C8 C9 86.5(2) .
Mn N1 C8 C9 -96.13(17) .
C13 N2 C9 C8 74.8(2) .
C10 N2 C9 C8 -165.02(17) .
N1 C8 C9 N2 78.6(2) .
C13 N2 C10 C11 -56.7(2) .
C9 N2 C10 C11 -178.92(18) .
C12 O2 C11 C10 -57.0(3) .
N2 C10 C11 O2 57.7(2) .
C11 O2 C12 C13 57.5(3) .
C9 N2 C13 C12 178.75(18) .
C10 N2 C13 C12 57.2(2) .
O2 C12 C13 N2 -59.3(3) .
